data_7247319
loop_
_publ_author_name
'Feng, Jingjuan'
'Kong, Cunding'
'Chen, Yunhui'
'Cen, Peipei'
'Ding, Yi'
'Guo, Yan'
'Zhang, Fengyuan'
'Liu, Xiangyu'

_publ_section_title
;
 Lanthanide-MOFs as multi-responsive photoluminescence sensor for
 sensitively detecting Fe3+, Cr2O72&#x2212; and nitrofuran antibiotics
;
_journal_issue 37
_journal_name_full 'RSC Advances'
_journal_page_first 26196
_journal_page_last 26202
_journal_paper_doi 10.1039/D3RA03817C
_journal_volume 13
_journal_year 2023
_chemical_formula_moiety 'C15 H8 Gd N O8, H2 O, 1.7[H2O]'
_chemical_formula_sum 'C15 H10 Gd N O9'
_chemical_formula_weight 505.49
_space_group_crystal_system monoclinic
_space_group_IT_number 14
_space_group_name_Hall '-P 2ybc'
_space_group_name_H-M_alt 'P 1 21/c 1'
_atom_sites_solution_hydrogens mixed
_atom_sites_solution_primary iterative
_audit_creation_date 2023-08-15
_audit_creation_method
;
Olex2 1.3
(compiled Nov 21 2019 18:26:39 for OlexSys, GUI svn.r6003)
;
_audit_update_record
;
2023-08-15 deposited with the CCDC.	2023-08-18 downloaded from the CCDC.
;
_cell_angle_alpha 90
_cell_angle_beta 95.931(3)
_cell_angle_gamma 90
_cell_formula_units_Z 4
_cell_length_a 11.4466(3)
_cell_length_b 13.9709(4)
_cell_length_c 11.4477(3)
_cell_measurement_reflns_used 1821
_cell_measurement_temperature 150.01
_cell_measurement_theta_max 73.4040
_cell_measurement_theta_min 3.8810
_cell_volume 1820.91(9)
_computing_molecular_graphics 'Olex2 1.3 (Dolomanov et al., 2009)'
_computing_publication_material 'Olex2 1.3 (Dolomanov et al., 2009)'
_computing_structure_refinement 'XL  (Sheldrick, 2008)'
_computing_structure_solution 'olex2.solve 1.3 (Bourhis et al., 2015)'
_diffrn_ambient_temperature 150.01
_diffrn_measured_fraction_theta_full 0.993
_diffrn_measured_fraction_theta_max 0.993
_diffrn_measurement_device_type 'SuperNova, Dual, Cu at home/near, Atlas'
_diffrn_radiation_type CuK\a
_diffrn_radiation_wavelength 1.54184
_diffrn_reflns_av_R_equivalents 0.0424
_diffrn_reflns_av_unetI/netI 0.0591
_diffrn_reflns_Laue_measured_fraction_full 0.993
_diffrn_reflns_Laue_measured_fraction_max 0.993
_diffrn_reflns_limit_h_max 9
_diffrn_reflns_limit_h_min -13
_diffrn_reflns_limit_k_max 15
_diffrn_reflns_limit_k_min -16
_diffrn_reflns_limit_l_max 13
_diffrn_reflns_limit_l_min -13
_diffrn_reflns_number 6015
_diffrn_reflns_point_group_measured_fraction_full 0.993
_diffrn_reflns_point_group_measured_fraction_max 0.993
_diffrn_reflns_theta_full 66.540
_diffrn_reflns_theta_max 66.540
_diffrn_reflns_theta_min 3.883
_exptl_absorpt_coefficient_mu 24.002
_exptl_absorpt_correction_T_max 1.00000
_exptl_absorpt_correction_T_min 0.21017
_exptl_absorpt_correction_type multi-scan
_exptl_absorpt_process_details 'CrysAlisPro 1.171.39.46 (Rigaku OD, 2018)'
_exptl_crystal_colour colourless
_exptl_crystal_colour_primary colourless
_exptl_crystal_density_diffrn 1.844
_exptl_crystal_description block
_exptl_crystal_F_000 972
_exptl_crystal_size_max 0.19
_exptl_crystal_size_mid 0.18
_exptl_crystal_size_min 0.17
_refine_diff_density_max 1.222
_refine_diff_density_min -1.039
_refine_diff_density_rms 0.136
_refine_ls_extinction_method none
_refine_ls_goodness_of_fit_ref 1.033
_refine_ls_hydrogen_treatment constr
_refine_ls_matrix_type full
_refine_ls_number_parameters 235
_refine_ls_number_reflns 3193
_refine_ls_number_restraints 0
_refine_ls_restrained_S_all 1.033
_refine_ls_R_factor_all 0.0461
_refine_ls_R_factor_gt 0.0370
_refine_ls_shift/su_max 0.001
_refine_ls_shift/su_mean 0.000
_refine_ls_structure_factor_coef Fsqd
_refine_ls_weighting_details 'w=1/[\s^2^(Fo^2^)+(0.0494P)^2^] where P=(Fo^2^+2Fc^2^)/3'
_refine_ls_weighting_scheme calc
_refine_ls_wR_factor_gt 0.0906
_refine_ls_wR_factor_ref 0.0975
_reflns_Friedel_coverage 0.000
_reflns_number_gt 2695
_reflns_number_total 3193
_reflns_threshold_expression 'I > 2\s(I)'
_cod_data_source_file d3ra03817c2.cif
_cod_data_source_block exp_3017_sq
_cod_original_cell_volume 1820.91(8)
_cod_database_code 7247319
_shelx_shelxl_version_number 2018/3
_shelx_space_group_comment
;
The symmetry employed for this shelxl refinement is uniquely defined
by the following loop, which should always be used as a source of
symmetry information in preference to the above space-group names.
They are only intended as comments.
;
_shelx_estimated_absorpt_t_max 0.106
_shelx_estimated_absorpt_t_min 0.092
_olex2_refinement_description
;
1. Fixed Uiso
 At 1.2 times of:
  All C(H) groups, All N(H) groups
 At 1.5 times of:
  All O(H,H) groups
2.a Riding coordinates:
 O1W(H1Wa,H1Wb)
2.b Aromatic/amide H refined with riding coordinates:
 N1(H1), C3(H3), C4(H4), C6(H6), C9(H9), C10(H10), C11(H11), C12(H12)
;
_platon_squeeze_special_details
;
A solvent mask was calculated and 68 electrons were
found in a volume of 340\%A^3 in 1 void per unit cell.
This is consistent with the presence of 
1.7[H2O] per Asymmetric Unit 
which account for 68 electrons 
per unit cell.
;
_platon_squeeze_void_probe_radius 1.20
_olex2_submission_special_instructions 'No special instructions were received'

loop_
_space_group_symop_operation_xyz
'x, y, z'
'-x, y+1/2, -z+1/2'
'-x, -y, -z'
'x, -y-1/2, z-1/2'

loop_
_atom_site_label
_atom_site_type_symbol
_atom_site_fract_x
_atom_site_fract_y
_atom_site_fract_z
_atom_site_U_iso_or_equiv
_atom_site_adp_type
_atom_site_occupancy
_atom_site_site_symmetry_order
_atom_site_calc_flag
_atom_site_refinement_flags_posn
_atom_site_refinement_flags_adp
_atom_site_refinement_flags_occupancy
_atom_site_disorder_assembly
_atom_site_disorder_group
Gd1 Gd 0.10352(2) 0.66850(2) 0.53684(2) 0.01493(12) Uani 1 1 d . . . . .
O1 O 0.1361(3) 0.5064(3) 0.5408(3) 0.0202(8) Uani 1 1 d . . . . .
O2 O 0.0954(3) 0.3677(3) 0.4470(4) 0.0219(8) Uani 1 1 d . . . . .
O3 O 0.7271(3) 0.3491(3) 0.5788(4) 0.0231(9) Uani 1 1 d . . . . .
O4 O 0.6933(3) 0.3057(4) 0.3945(4) 0.0316(11) Uani 1 1 d . . . . .
O5 O 0.1160(4) 0.6291(3) 0.7437(3) 0.0244(9) Uani 1 1 d . . . . .
O6 O 0.1042(4) 0.6847(3) 0.9255(3) 0.0218(9) Uani 1 1 d . . . . .
O7 O 0.0515(4) 0.7992(3) 0.6543(3) 0.0229(9) Uani 1 1 d . . . . .
O8 O 0.0248(3) 0.8516(3) 0.8358(3) 0.0225(9) Uani 1 1 d . . . . .
N1 N 0.1681(5) 0.4139(4) 0.0371(5) 0.0333(13) Uani 1 1 d . . . . .
H1 H 0.139464 0.422464 -0.036540 0.040 Uiso 1 1 calc R U . . .
C1 C 0.1637(5) 0.4310(4) 0.4907(5) 0.0202(12) Uani 1 1 d . . . . .
C2 C 0.2940(5) 0.4119(4) 0.4857(5) 0.0180(11) Uani 1 1 d . . . . .
C3 C 0.3683(5) 0.4163(4) 0.5906(5) 0.0221(12) Uani 1 1 d . . . . .
H3 H 0.338630 0.437731 0.660552 0.027 Uiso 1 1 calc R U . . .
C4 C 0.4859(5) 0.3895(4) 0.5928(6) 0.0250(13) Uani 1 1 d . . . . .
H4 H 0.536186 0.392308 0.664080 0.030 Uiso 1 1 calc R U . . .
C5 C 0.5289(5) 0.3588(4) 0.4904(5) 0.0230(13) Uani 1 1 d . . . . .
C6 C 0.4552(5) 0.3547(4) 0.3846(5) 0.0226(12) Uani 1 1 d . . . . .
H6 H 0.485561 0.333165 0.315056 0.027 Uiso 1 1 calc R U . . .
C7 C 0.3378(5) 0.3818(4) 0.3808(5) 0.0196(11) Uani 1 1 d . . . . .
C8 C 0.2677(5) 0.3902(5) 0.2641(5) 0.0235(12) Uani 1 1 d . . . . .
C9 C 0.2653(6) 0.3157(5) 0.1837(6) 0.0340(16) Uani 1 1 d . . . . .
H9 H 0.298788 0.255534 0.206960 0.041 Uiso 1 1 calc R U . . .
C10 C 0.2146(6) 0.3286(5) 0.0705(6) 0.0349(16) Uani 1 1 d . . . . .
H10 H 0.212445 0.277266 0.015939 0.042 Uiso 1 1 calc R U . . .
C11 C 0.1645(6) 0.4862(5) 0.1136(6) 0.0322(14) Uani 1 1 d . . . . .
H11 H 0.128424 0.545013 0.088689 0.039 Uiso 1 1 calc R U . . .
C12 C 0.2131(5) 0.4756(5) 0.2285(6) 0.0297(14) Uani 1 1 d . . . . .
H12 H 0.209092 0.526534 0.282925 0.036 Uiso 1 1 calc R U . . .
C13 C 0.6572(5) 0.3351(4) 0.4891(5) 0.0223(12) Uani 1 1 d . . . . .
C14 C 0.0959(5) 0.6918(4) 0.8169(5) 0.0209(12) Uani 1 1 d . . . . .
C15 C 0.0544(5) 0.7896(4) 0.7638(5) 0.0178(11) Uani 1 1 d . . . . .
O1W O 0.1524(4) 0.4439(3) -0.1908(4) 0.0347(11) Uani 1 1 d . . . . .
H1WA H 0.146462 0.502836 -0.208984 0.052 Uiso 1 1 d R U . . .
H1WB H 0.093072 0.417836 -0.228804 0.052 Uiso 1 1 d R U . . .

loop_
_atom_site_aniso_label
_atom_site_aniso_U_11
_atom_site_aniso_U_22
_atom_site_aniso_U_33
_atom_site_aniso_U_23
_atom_site_aniso_U_13
_atom_site_aniso_U_12
Gd1 0.01671(18) 0.01690(17) 0.01128(16) 0.00014(12) 0.00203(11) 0.00145(12)
O1 0.0241(19) 0.0157(19) 0.0212(19) 0.0002(16) 0.0043(15) 0.0104(17)
O2 0.0173(18) 0.023(2) 0.025(2) -0.0053(17) 0.0020(16) -0.0034(17)
O3 0.0188(19) 0.030(2) 0.021(2) 0.0033(18) 0.0039(17) 0.0048(17)
O4 0.019(2) 0.050(3) 0.026(2) -0.015(2) 0.0001(17) 0.003(2)
O5 0.040(2) 0.016(2) 0.0162(19) -0.0015(16) 0.0021(17) -0.0007(18)
O6 0.038(2) 0.0167(19) 0.0114(18) 0.0029(15) 0.0057(17) -0.0005(17)
O7 0.036(2) 0.020(2) 0.0125(19) 0.0018(16) 0.0009(17) 0.0050(18)
O8 0.023(2) 0.024(2) 0.019(2) -0.0019(17) -0.0008(16) 0.0048(17)
N1 0.044(3) 0.028(3) 0.027(3) -0.001(2) -0.005(2) -0.001(3)
C1 0.021(3) 0.024(3) 0.017(3) 0.004(2) 0.004(2) 0.002(2)
C2 0.016(3) 0.014(2) 0.025(3) 0.000(2) 0.007(2) 0.001(2)
C3 0.019(3) 0.023(3) 0.025(3) -0.001(2) 0.007(2) -0.002(2)
C4 0.024(3) 0.024(3) 0.027(3) 0.000(3) 0.000(2) 0.002(3)
C5 0.021(3) 0.025(3) 0.024(3) 0.000(2) 0.005(2) 0.003(2)
C6 0.023(3) 0.021(3) 0.023(3) -0.003(2) 0.002(2) -0.004(2)
C7 0.019(3) 0.016(3) 0.025(3) -0.001(2) 0.008(2) 0.002(2)
C8 0.023(3) 0.023(3) 0.025(3) -0.002(3) 0.003(2) 0.004(2)
C9 0.046(4) 0.026(3) 0.027(3) -0.002(3) -0.006(3) 0.009(3)
C10 0.051(4) 0.029(3) 0.023(3) -0.008(3) -0.005(3) 0.003(3)
C11 0.038(3) 0.029(3) 0.028(3) 0.005(3) 0.001(3) 0.010(3)
C12 0.036(3) 0.023(3) 0.029(3) -0.004(3) -0.001(3) 0.002(3)
C13 0.016(3) 0.025(3) 0.026(3) 0.002(2) 0.004(2) -0.005(2)
C14 0.016(3) 0.018(3) 0.028(3) 0.001(2) -0.001(2) -0.002(2)
C15 0.016(3) 0.021(3) 0.017(3) 0.000(2) 0.006(2) -0.001(2)
O1W 0.046(3) 0.029(2) 0.027(2) 0.004(2) -0.003(2) -0.012(2)

loop_
_atom_type_symbol
_atom_type_description
_atom_type_scat_dispersion_real
_atom_type_scat_dispersion_imag
_atom_type_scat_source
C C 0.0181 0.0091 'International Tables Vol C Tables 4.2.6.8 and 6.1.1.4'
H H 0.0000 0.0000 'International Tables Vol C Tables 4.2.6.8 and 6.1.1.4'
N N 0.0311 0.0180 'International Tables Vol C Tables 4.2.6.8 and 6.1.1.4'
O O 0.0492 0.0322 'International Tables Vol C Tables 4.2.6.8 and 6.1.1.4'
Gd Gd -8.8380 11.9157 'International Tables Vol C Tables 4.2.6.8 and 6.1.1.4'

loop_
_geom_angle_atom_site_label_1
_geom_angle_atom_site_label_2
_geom_angle_atom_site_label_3
_geom_angle
_geom_angle_site_symmetry_1
_geom_angle_site_symmetry_3
_geom_angle_publ_flag
O1 Gd1 O2 86.74(14) . 3_566 ?
O1 Gd1 O3 77.13(14) . 3_666 ?
O1 Gd1 O4 89.50(16) . 3_666 ?
O1 Gd1 O5 76.31(14) . . ?
O1 Gd1 O6 147.05(13) . 4_575 ?
O1 Gd1 O7 142.71(14) . . ?
O1 Gd1 O8 87.02(14) . 4_575 ?
O1 Gd1 C13 79.88(16) . 3_666 ?
O2 Gd1 O3 146.95(14) 3_566 3_666 ?
O2 Gd1 O4 156.33(15) 3_566 3_666 ?
O2 Gd1 O5 80.48(14) 3_566 . ?
O2 Gd1 O6 106.22(14) 3_566 4_575 ?
O2 Gd1 O7 79.65(14) 3_566 . ?
O2 Gd1 O8 77.31(14) 3_566 4_575 ?
O2 Gd1 C13 166.48(16) 3_566 3_666 ?
O3 Gd1 C13 26.67(17) 3_666 3_666 ?
O4 Gd1 O3 53.40(14) 3_666 3_666 ?
O4 Gd1 O5 75.93(15) 3_666 . ?
O4 Gd1 O6 89.40(16) 3_666 4_575 ?
O4 Gd1 C13 26.99(16) 3_666 3_666 ?
O5 Gd1 O3 122.10(14) . 3_666 ?
O5 Gd1 C13 98.09(16) . 3_666 ?
O6 Gd1 O3 75.89(14) 4_575 3_666 ?
O6 Gd1 O5 134.91(13) 4_575 . ?
O6 Gd1 C13 84.40(16) 4_575 3_666 ?
O7 Gd1 O3 129.45(15) . 3_666 ?
O7 Gd1 O4 89.45(15) . 3_666 ?
O7 Gd1 O5 67.31(13) . . ?
O7 Gd1 O6 70.20(13) . 4_575 ?
O7 Gd1 O8 122.73(14) . 4_575 ?
O7 Gd1 C13 112.36(16) . 3_666 ?
O8 Gd1 O3 73.26(13) 4_575 3_666 ?
O8 Gd1 O4 125.85(15) 4_575 3_666 ?
O8 Gd1 O5 152.88(14) 4_575 . ?
O8 Gd1 O6 67.33(13) 4_575 4_575 ?
O8 Gd1 C13 99.87(16) 4_575 3_666 ?
C1 O1 Gd1 150.1(4) . . ?
C1 O2 Gd1 133.6(4) . 3_566 ?
C13 O3 Gd1 90.9(3) . 3_666 ?
C13 O4 Gd1 93.6(3) . 3_666 ?
C14 O5 Gd1 120.0(4) . . ?
C14 O6 Gd1 117.2(4) . 4_576 ?
C15 O7 Gd1 120.0(4) . . ?
C15 O8 Gd1 116.5(3) . 4_576 ?
C10 N1 H1 119.3 . . ?
C11 N1 H1 119.3 . . ?
C11 N1 C10 121.3(6) . . ?
O1 C1 C2 117.3(5) . . ?
O2 C1 O1 126.8(5) . . ?
O2 C1 C2 115.8(5) . . ?
C3 C2 C1 118.1(5) . . ?
C3 C2 C7 120.3(5) . . ?
C7 C2 C1 121.3(5) . . ?
C2 C3 H3 119.9 . . ?
C4 C3 C2 120.2(6) . . ?
C4 C3 H3 119.9 . . ?
C3 C4 H4 120.2 . . ?
C5 C4 C3 119.7(6) . . ?
C5 C4 H4 120.2 . . ?
C4 C5 C6 120.5(5) . . ?
C4 C5 C13 120.6(5) . . ?
C6 C5 C13 118.9(6) . . ?
C5 C6 H6 119.7 . . ?
C7 C6 C5 120.5(6) . . ?
C7 C6 H6 119.7 . . ?
C2 C7 C8 122.2(5) . . ?
C6 C7 C2 118.7(5) . . ?
C6 C7 C8 118.5(5) . . ?
C9 C8 C7 120.5(6) . . ?
C9 C8 C12 118.2(6) . . ?
C12 C8 C7 121.0(6) . . ?
C8 C9 H9 119.9 . . ?
C10 C9 C8 120.2(6) . . ?
C10 C9 H9 119.9 . . ?
N1 C10 C9 120.0(6) . . ?
N1 C10 H10 120.0 . . ?
C9 C10 H10 120.0 . . ?
N1 C11 H11 119.8 . . ?
N1 C11 C12 120.3(6) . . ?
C12 C11 H11 119.8 . . ?
C8 C12 H12 120.1 . . ?
C11 C12 C8 119.7(6) . . ?
C11 C12 H12 120.1 . . ?
O3 C13 Gd1 62.4(3) . 3_666 ?
O3 C13 O4 121.0(5) . . ?
O3 C13 C5 120.0(5) . . ?
O4 C13 Gd1 59.5(3) . 3_666 ?
O4 C13 C5 118.9(5) . . ?
C5 C13 Gd1 167.1(4) . 3_666 ?
O5 C14 C15 115.2(5) . . ?
O6 C14 O5 128.0(6) . . ?
O6 C14 C15 116.8(5) . . ?
O7 C15 O8 126.5(5) . . ?
O7 C15 C14 117.4(5) . . ?
O8 C15 C14 116.1(5) . . ?
H1WA O1W H1WB 104.5 . . ?

loop_
_geom_bond_atom_site_label_1
_geom_bond_atom_site_label_2
_geom_bond_distance
_geom_bond_site_symmetry_2
_geom_bond_publ_flag
Gd1 O1 2.295(4) . ?
Gd1 O2 2.358(4) 3_566 ?
Gd1 O3 2.470(4) 3_666 ?
Gd1 O4 2.404(4) 3_666 ?
Gd1 O5 2.421(4) . ?
Gd1 O6 2.415(4) 4_575 ?
Gd1 O7 2.380(4) . ?
Gd1 O8 2.400(4) 4_575 ?
Gd1 C13 2.786(6) 3_666 ?
O1 C1 1.255(7) . ?
O2 C1 1.251(7) . ?
O3 C13 1.251(7) . ?
O4 C13 1.267(8) . ?
O5 C14 1.249(8) . ?
O6 C14 1.241(7) . ?
O7 C15 1.257(7) . ?
O8 C15 1.265(7) . ?
N1 H1 0.8800 . ?
N1 C10 1.345(9) . ?
N1 C11 1.340(9) . ?
C1 C2 1.521(7) . ?
C2 C3 1.400(8) . ?
C2 C7 1.413(8) . ?
C3 H3 0.9500 . ?
C3 C4 1.394(8) . ?
C4 H4 0.9500 . ?
C4 C5 1.386(9) . ?
C5 C6 1.404(8) . ?
C5 C13 1.506(8) . ?
C6 H6 0.9500 . ?
C6 C7 1.392(8) . ?
C7 C8 1.490(8) . ?
C8 C9 1.388(9) . ?
C8 C12 1.388(9) . ?
C9 H9 0.9500 . ?
C9 C10 1.377(9) . ?
C10 H10 0.9500 . ?
C11 H11 0.9500 . ?
C11 C12 1.383(9) . ?
C12 H12 0.9500 . ?
C14 C15 1.551(8) . ?
O1W H1WA 0.8500 . ?
O1W H1WB 0.8500 . ?

loop_
_geom_torsion_atom_site_label_1
_geom_torsion_atom_site_label_2
_geom_torsion_atom_site_label_3
_geom_torsion_atom_site_label_4
_geom_torsion
_geom_torsion_site_symmetry_1
_geom_torsion_site_symmetry_2
_geom_torsion_site_symmetry_3
_geom_torsion_site_symmetry_4
_geom_torsion_publ_flag
Gd1 O1 C1 O2 -101.1(8) . . . . ?
Gd1 O1 C1 C2 81.4(8) . . . . ?
Gd1 O2 C1 O1 -14.8(9) 3_566 . . . ?
Gd1 O2 C1 C2 162.7(4) 3_566 . . . ?
Gd1 O3 C13 O4 10.8(6) 3_666 . . . ?
Gd1 O3 C13 C5 -165.6(5) 3_666 . . . ?
Gd1 O4 C13 O3 -11.1(6) 3_666 . . . ?
Gd1 O4 C13 C5 165.3(5) 3_666 . . . ?
Gd1 O5 C14 O6 -176.0(5) . . . . ?
Gd1 O5 C14 C15 4.6(6) . . . . ?
Gd1 O6 C14 O5 165.4(5) 4_576 . . . ?
Gd1 O6 C14 C15 -15.2(6) 4_576 . . . ?
Gd1 O7 C15 O8 -177.1(4) . . . . ?
Gd1 O7 C15 C14 1.7(6) . . . . ?
Gd1 O8 C15 O7 -159.0(5) 4_576 . . . ?
Gd1 O8 C15 C14 22.2(6) 4_576 . . . ?
O1 C1 C2 C3 51.6(7) . . . . ?
O1 C1 C2 C7 -134.1(6) . . . . ?
O2 C1 C2 C3 -126.2(6) . . . . ?
O2 C1 C2 C7 48.1(8) . . . . ?
O5 C14 C15 O7 -4.2(7) . . . . ?
O5 C14 C15 O8 174.7(5) . . . . ?
O6 C14 C15 O7 176.4(5) . . . . ?
O6 C14 C15 O8 -4.7(7) . . . . ?
N1 C11 C12 C8 1.2(11) . . . . ?
C1 C2 C3 C4 173.2(5) . . . . ?
C1 C2 C7 C6 -172.6(5) . . . . ?
C1 C2 C7 C8 15.5(9) . . . . ?
C2 C3 C4 C5 0.3(9) . . . . ?
C2 C7 C8 C9 -136.8(7) . . . . ?
C2 C7 C8 C12 49.7(9) . . . . ?
C3 C2 C7 C6 1.6(9) . . . . ?
C3 C2 C7 C8 -170.3(6) . . . . ?
C3 C4 C5 C6 0.1(10) . . . . ?
C3 C4 C5 C13 176.3(6) . . . . ?
C4 C5 C6 C7 0.4(10) . . . . ?
C4 C5 C13 Gd1 -102.0(19) . . . 3_666 ?
C4 C5 C13 O3 -4.7(9) . . . . ?
C4 C5 C13 O4 178.8(6) . . . . ?
C5 C6 C7 C2 -1.2(9) . . . . ?
C5 C6 C7 C8 171.0(6) . . . . ?
C6 C5 C13 Gd1 74(2) . . . 3_666 ?
C6 C5 C13 O3 171.6(6) . . . . ?
C6 C5 C13 O4 -4.9(9) . . . . ?
C6 C7 C8 C9 51.3(9) . . . . ?
C6 C7 C8 C12 -122.2(7) . . . . ?
C7 C2 C3 C4 -1.2(9) . . . . ?
C7 C8 C9 C10 -170.7(7) . . . . ?
C7 C8 C12 C11 169.8(6) . . . . ?
C8 C9 C10 N1 0.6(12) . . . . ?
C9 C8 C12 C11 -3.9(10) . . . . ?
C10 N1 C11 C12 2.5(11) . . . . ?
C11 N1 C10 C9 -3.4(11) . . . . ?
C12 C8 C9 C10 3.0(11) . . . . ?
C13 C5 C6 C7 -175.9(5) . . . . ?

loop_
_platon_squeeze_void_nr
_platon_squeeze_void_average_x
_platon_squeeze_void_average_y
_platon_squeeze_void_average_z
_platon_squeeze_void_volume
_platon_squeeze_void_count_electrons
_platon_squeeze_void_content
1 0.500 0.500 1.000 170 34 '3.4 H2O'
2 0.500 1.000 0.500 170 34 '3.4 H2O'
